data_1533416
loop_
_publ_author_name
'Giraud, S.'
'Obbade, S.'
'Suard, E.'
'Wignacourt, J.P.'
'Steinfink, H.'

_publ_section_title
;
 Structures and ionic conductivities in two fluorite type families: Pb5
 Bi17 X5 O43 and Pb5 Bi18 X4 O42 (X = P, V and As)
;
_journal_name_full 'Solid State Sciences'
_journal_page_first 335
_journal_page_last 341
_journal_volume 5
_journal_year 2003
_chemical_formula_sum 'Bi18 O42 P4 Pb5'
_chemical_name_systematic 'Pb5 Bi18 (P O4)4 O26'
_space_group_IT_number 12
_symmetry_space_group_name_Hall '-I 2y'
_symmetry_space_group_name_H-M 'I 1 2/m 1'
_cell_angle_alpha 90
_cell_angle_beta 90.25
_cell_angle_gamma 90
_cell_formula_units_Z 2
_cell_length_a 11.9539
_cell_length_b 11.6004
_cell_length_c 15.724
_cell_volume 2180.427
_citation_journal_id_ASTM SSSCFJ
_cod_data_source_file Giraud_SSSCFJ_2003_987.cif
_cod_data_source_block Bi18O42P4Pb5
_cod_original_sg_symbol_Hall '-C 2y (x,y,-x+z)'
_cod_database_code 1533416

loop_
_symmetry_equiv_pos_as_xyz
x,y,z
-x,y,-z
-x,-y,-z
x,-y,z
x+1/2,y+1/2,z+1/2
-x+1/2,y+1/2,-z+1/2
-x+1/2,-y+1/2,-z+1/2
x+1/2,-y+1/2,z+1/2

loop_
_atom_site_label
_atom_site_type_symbol
_atom_site_fract_x
_atom_site_fract_y
_atom_site_fract_z
_atom_site_occupancy
_atom_site_U_iso_or_equiv
P2 P+5 0.6976 0 0.0032 1 0.0
Bi4 Bi+3 0.6811 0.3386 -0.005 1 0.0
O3 O-2 0.1856 0.3178 0.0948 1 0.0
O14 O-2 0.8185 0 0.0402 0.6 0.0
O5 O-2 0.0172 0.5 0.2915 1 0.0
O6 O-2 0.003 0.1688 0.1049 1 0.0
O10 O-2 0.5199 0.5 0.7476 0.7 0.0
O4 O-2 0.8093 0.3037 0.0905 1 0.0
Pb1 Pb+2 0 0 0 1 0.0
Bi3 Bi+3 0.6531 0.3342 0.3215 1 0.0
Bi1 Bi+3 0.5 0.1714 0.5 1 0.0
Bi2 Bi+3 0.1641 0.1639 0.1715 1 0.0
O1 O-2 0.7656 0.5 0.0153 1 0.0
P1 P+5 0.4982 0.5 0.8433 1 0.0
O18 O-2 0.2649 0.3955 0.4792 0.4 0.0
O15 O-2 0.6115 0 0.9339 0.4 0.0
O7 O-2 0.6424 0.1853 0.2381 1 0.0
Bi5 Bi+3 -0.0106 0.336 0.3501 1 0.0
Pb2 Pb+2 0.6718 0 0.3373 1 0.0
O9 O-2 0.6117 0.5 0.8944 1 0.0
O11 O-2 0.4308 0.6092 0.8566 0.7 0.0
Pb3 Pb+2 0.3494 0 0.3216 1 0.0
O2 O-2 0.5064 0 0.3954 1 0.0
O8 O-2 0.1308 0.2908 0.2672 1 0.0
O13 O-2 0.6858 0.8935 0.9503 0.6 0.0
O16 O-2 0.968 0.1023 0.7143 0.3 0.0
O12 O-2 0.6362 0 0.0844 1 0.0
O17 O-2 0.6056 0.5 0.0997 0.3 0.0
